data_7203588
loop_
_publ_author_name
'Haynes, Delia A.'
'Jones, William'
'Motherwell, W. D. Samuel'

_publ_section_title
;
 Cocrystallisation of succinic and fumaric acids with lutidines: a
 systematic study
;
_journal_issue 11
_journal_name_full CrystEngComm
_journal_page_first 830
_journal_paper_doi 10.1039/b610294h
_journal_volume 8
_journal_year 2006
_chemical_formula_moiety 'C7 H10 N 1+,0.5(C4 H2 O4 1-),0.5(C4 H4 O4)'
_chemical_formula_sum 'C11 H13 N O4'
_chemical_formula_weight 223.22
_chemical_name_common '2,4 lutidine fumarate'
_chemical_name_systematic
;
?
;
_space_group_IT_number 14
_symmetry_cell_setting monoclinic
_symmetry_space_group_name_Hall '-P 2yn'
_symmetry_space_group_name_H-M 'P 1 21/n 1'
_atom_sites_solution_hydrogens geom
_atom_sites_solution_primary direct
_atom_sites_solution_secondary difmap
_audit_creation_method SHELXL-97
_cell_angle_alpha 90.00
_cell_angle_beta 91.6030(10)
_cell_angle_gamma 90.00
_cell_formula_units_Z 4
_cell_length_a 3.96530(10)
_cell_length_b 13.7652(4)
_cell_length_c 20.0488(6)
_cell_measurement_reflns_used 5393
_cell_measurement_temperature 180(2)
_cell_measurement_theta_max 27.48
_cell_measurement_theta_min 1.00
_cell_volume 1093.90(5)
_computing_cell_refinement 'HKL Scalepack (Otwinowski & Minor 1997)'
_computing_data_collection 'Collect (Nonius B.V. 1998)'
_computing_data_reduction
;
HKL Denzo and Scalepack (Otwinowski & Minor 1997)
;
_computing_publication_material 'SHELXL-97 (Sheldrick 1997)'
_computing_structure_refinement 'SHELXL-97 (Sheldrick 1997)'
_computing_structure_solution 'SIR-92 (Altomare et al. 1994)'
_diffrn_ambient_temperature 180(2)
_diffrn_measured_fraction_theta_full 0.994
_diffrn_measured_fraction_theta_max 0.994
_diffrn_measurement_device_type 'Nonius Kappa CCD'
_diffrn_measurement_method 'Thin slice \w and \f scans'
_diffrn_radiation_source 'fine-focus sealed tube'
_diffrn_radiation_type MoK\a
_diffrn_radiation_wavelength 0.71073
_diffrn_reflns_av_R_equivalents 0.0364
_diffrn_reflns_av_sigmaI/netI 0.0387
_diffrn_reflns_limit_h_max 5
_diffrn_reflns_limit_h_min -5
_diffrn_reflns_limit_k_max 17
_diffrn_reflns_limit_k_min -16
_diffrn_reflns_limit_l_max 25
_diffrn_reflns_limit_l_min -25
_diffrn_reflns_number 8728
_diffrn_reflns_theta_full 27.45
_diffrn_reflns_theta_max 27.45
_diffrn_reflns_theta_min 3.59
_exptl_absorpt_coefficient_mu 0.104
_exptl_absorpt_correction_T_max 0.989
_exptl_absorpt_correction_T_min 0.887
_exptl_absorpt_correction_type multi-scan
_exptl_absorpt_process_details
;
multi-scan from symmetry-related measurements
Sortav (Blessing 1995)
;
_exptl_crystal_colour colourless
_exptl_crystal_density_diffrn 1.355
_exptl_crystal_density_method 'not measured'
_exptl_crystal_F_000 472
_exptl_crystal_size_max 0.46
_exptl_crystal_size_mid 0.16
_exptl_crystal_size_min 0.12
_refine_diff_density_max 0.202
_refine_diff_density_min -0.276
_refine_diff_density_rms 0.058
_refine_ls_extinction_method none
_refine_ls_goodness_of_fit_ref 1.081
_refine_ls_hydrogen_treatment mixed
_refine_ls_matrix_type full
_refine_ls_number_parameters 150
_refine_ls_number_reflns 2485
_refine_ls_number_restraints 1
_refine_ls_restrained_S_all 1.080
_refine_ls_R_factor_all 0.0707
_refine_ls_R_factor_gt 0.0497
_refine_ls_shift/su_max 0.024
_refine_ls_shift/su_mean 0.001
_refine_ls_structure_factor_coef Fsqd
_refine_ls_weighting_details 'calc w=1/[\s^2^(Fo^2^)+(0.0589P)^2^+0.4130P] where P=(Fo^2^+2Fc^2^)/3'
_refine_ls_weighting_scheme calc
_refine_ls_wR_factor_gt 0.1197
_refine_ls_wR_factor_ref 0.1327
_reflns_number_gt 1899
_reflns_number_total 2485
_reflns_threshold_expression >2sigma(I)
_cod_data_source_file b610294h.txt
_cod_data_source_block wj0401
_cod_depositor_comments
;
The following automatic conversions were performed:
'_symmetry_cell_setting' value 'Monoclinic' changed to 'monoclinic'
according to '/home/saulius/struct/CIF-dictionaries/cif_core.dic'
dictionary named 'cif_core.dic' version 2.4.1 from 2010-06-29.

Automatic conversion script
Id: cif_fix_enum 1527 2010-12-29 10:47:43Z saulius 
;
_cod_original_sg_symbol_H-M P2(1)/n
_cod_database_code 7203588

loop_
_symmetry_equiv_pos_as_xyz
'x, y, z'
'-x+1/2, y+1/2, -z+1/2'
'-x, -y, -z'
'x-1/2, -y-1/2, z-1/2'

loop_
_atom_site_label
_atom_site_type_symbol
_atom_site_fract_x
_atom_site_fract_y
_atom_site_fract_z
_atom_site_U_iso_or_equiv
_atom_site_adp_type
_atom_site_occupancy
_atom_site_symmetry_multiplicity
_atom_site_calc_flag
_atom_site_refinement_flags
_atom_site_disorder_assembly
_atom_site_disorder_group
N11 N -0.4347(3) 0.13857(10) -0.21698(6) 0.0258(3) Uani 1 1 d . . .
H11 H -0.3613 0.1013 -0.1840 0.031 Uiso 1 1 calc R . .
C11 C -0.4082(4) 0.10690(12) -0.27992(8) 0.0231(4) Uani 1 1 d . . .
C12 C -0.5272(4) 0.16545(13) -0.33164(8) 0.0270(4) Uani 1 1 d . . .
H12 H -0.5090 0.1438 -0.3764 0.032 Uiso 1 1 calc R . .
C13 C -0.6724(4) 0.25512(13) -0.31925(9) 0.0276(4) Uani 1 1 d . . .
C14 C -0.6906(4) 0.28426(13) -0.25276(9) 0.0310(4) Uani 1 1 d . . .
H14 H -0.7874 0.3453 -0.2422 0.037 Uiso 1 1 calc R . .
C15 C -0.5694(4) 0.22510(13) -0.20283(9) 0.0319(4) Uani 1 1 d . . .
H15 H -0.5809 0.2456 -0.1577 0.038 Uiso 1 1 calc R . .
C16 C -0.2517(5) 0.00954(13) -0.29016(9) 0.0308(4) Uani 1 1 d . . .
H16A H -0.2169 -0.0227 -0.2469 0.046 Uiso 1 1 calc R . .
H16B H -0.0341 0.0175 -0.3115 0.046 Uiso 1 1 calc R . .
H16C H -0.4014 -0.0301 -0.3188 0.046 Uiso 1 1 calc R . .
C17 C -0.8001(5) 0.31932(15) -0.37486(10) 0.0401(5) Uani 1 1 d . . .
H17A H -0.8222 0.2814 -0.4161 0.060 Uiso 1 1 calc R . .
H17B H -0.6409 0.3728 -0.3812 0.060 Uiso 1 1 calc R . .
H17C H -1.0208 0.3458 -0.3636 0.060 Uiso 1 1 calc R . .
O21B O -0.7615(3) -0.10420(9) -0.40507(6) 0.0380(3) Uani 1 1 d . . .
O21A O -0.6898(4) -0.19338(9) -0.49699(6) 0.0395(4) Uani 1 1 d D . .
H21A H -0.596(5) -0.2426(14) -0.4655(9) 0.047 Uiso 1 1 d D . .
C21 C -0.7900(4) -0.11573(12) -0.46469(8) 0.0271(4) Uani 1 1 d . . .
C22 C -0.9432(4) -0.04161(12) -0.51048(8) 0.0291(4) Uani 1 1 d . . .
H22 H -0.9587 -0.0556 -0.5569 0.035 Uiso 1 1 calc R . .
O31A O -0.2241(3) 0.03376(9) -0.11719(6) 0.0343(3) Uani 1 1 d . . .
O31B O -0.0679(4) 0.17877(9) -0.08014(6) 0.0384(4) Uani 1 1 d . . .
C31 C -0.0891(4) 0.08845(12) -0.07338(8) 0.0261(4) Uani 1 1 d . . .
C32 C 0.0466(4) 0.04327(12) -0.01058(8) 0.0249(4) Uani 1 1 d . . .
H32 H 0.2083 0.0785 0.0155 0.030 Uiso 1 1 calc R . .

loop_
_atom_site_aniso_label
_atom_site_aniso_U_11
_atom_site_aniso_U_22
_atom_site_aniso_U_33
_atom_site_aniso_U_23
_atom_site_aniso_U_13
_atom_site_aniso_U_12
N11 0.0314(8) 0.0252(8) 0.0205(7) 0.0021(5) -0.0029(5) -0.0022(6)
C11 0.0221(8) 0.0248(9) 0.0223(8) -0.0001(6) -0.0006(6) -0.0036(6)
C12 0.0288(9) 0.0308(9) 0.0214(8) 0.0009(7) 0.0007(6) -0.0019(7)
C13 0.0229(8) 0.0274(9) 0.0326(9) 0.0066(7) 0.0003(6) -0.0038(7)
C14 0.0327(9) 0.0216(9) 0.0388(10) -0.0018(7) 0.0040(7) 0.0022(7)
C15 0.0389(10) 0.0302(10) 0.0269(9) -0.0055(7) 0.0032(7) -0.0015(8)
C16 0.0349(10) 0.0254(9) 0.0321(9) -0.0007(7) 0.0005(7) 0.0023(7)
C17 0.0369(10) 0.0403(12) 0.0429(11) 0.0164(8) -0.0037(8) 0.0032(8)
O21B 0.0567(9) 0.0343(8) 0.0227(7) 0.0000(5) -0.0033(5) 0.0093(6)
O21A 0.0637(9) 0.0279(7) 0.0263(7) -0.0017(5) -0.0054(6) 0.0154(6)
C21 0.0317(9) 0.0247(9) 0.0249(9) 0.0018(7) 0.0013(6) 0.0020(7)
C22 0.0376(10) 0.0290(9) 0.0206(8) 0.0013(7) -0.0009(7) 0.0033(7)
O31A 0.0544(8) 0.0246(7) 0.0232(6) 0.0000(5) -0.0127(5) -0.0072(6)
O31B 0.0614(9) 0.0231(7) 0.0299(7) 0.0015(5) -0.0131(6) -0.0092(6)
C31 0.0341(9) 0.0233(9) 0.0208(8) 0.0000(6) -0.0014(6) -0.0044(7)
C32 0.0300(9) 0.0260(9) 0.0186(8) -0.0033(6) -0.0036(6) -0.0037(7)

loop_
_atom_type_symbol
_atom_type_description
_atom_type_scat_dispersion_real
_atom_type_scat_dispersion_imag
_atom_type_scat_source
C C 0.0033 0.0016 'International Tables Vol C Tables 4.2.6.8 and 6.1.1.4'
H H 0.0000 0.0000 'International Tables Vol C Tables 4.2.6.8 and 6.1.1.4'
N N 0.0061 0.0033 'International Tables Vol C Tables 4.2.6.8 and 6.1.1.4'
O O 0.0106 0.0060 'International Tables Vol C Tables 4.2.6.8 and 6.1.1.4'

loop_
_geom_angle_atom_site_label_1
_geom_angle_atom_site_label_2
_geom_angle_atom_site_label_3
_geom_angle
_geom_angle_site_symmetry_1
_geom_angle_site_symmetry_3
_geom_angle_publ_flag
C15 N11 C11 122.02(14) . . ?
C15 N11 H11 119.0 . . ?
C11 N11 H11 119.0 . . ?
N11 C11 C12 118.74(15) . . ?
N11 C11 C16 117.67(14) . . ?
C12 C11 C16 123.59(15) . . ?
C11 C12 C13 121.18(15) . . ?
C11 C12 H12 119.4 . . ?
C13 C12 H12 119.4 . . ?
C12 C13 C14 117.36(15) . . ?
C12 C13 C17 121.63(16) . . ?
C14 C13 C17 121.01(17) . . ?
C15 C14 C13 120.10(16) . . ?
C15 C14 H14 120.0 . . ?
C13 C14 H14 120.0 . . ?
N11 C15 C14 120.60(16) . . ?
N11 C15 H15 119.7 . . ?
C14 C15 H15 119.7 . . ?
C11 C16 H16A 109.5 . . ?
C11 C16 H16B 109.5 . . ?
H16A C16 H16B 109.5 . . ?
C11 C16 H16C 109.5 . . ?
H16A C16 H16C 109.5 . . ?
H16B C16 H16C 109.5 . . ?
C13 C17 H17A 109.5 . . ?
C13 C17 H17B 109.5 . . ?
H17A C17 H17B 109.5 . . ?
C13 C17 H17C 109.5 . . ?
H17A C17 H17C 109.5 . . ?
H17B C17 H17C 109.5 . . ?
C21 O21A H21A 110.8(12) . . ?
O21B C21 O21A 124.90(16) . . ?
O21B C21 C22 123.00(16) . . ?
O21A C21 C22 112.09(14) . . ?
C22 C22 C21 122.8(2) 3_354 . ?
C22 C22 H22 118.6 3_354 . ?
C21 C22 H22 118.6 . . ?
O31B C31 O31A 122.93(15) . . ?
O31B C31 C32 118.76(14) . . ?
O31A C31 C32 118.30(15) . . ?
C32 C32 C31 123.35(19) 3 . ?
C32 C32 H32 118.3 3 . ?
C31 C32 H32 118.3 . . ?

loop_
_geom_bond_atom_site_label_1
_geom_bond_atom_site_label_2
_geom_bond_distance
_geom_bond_site_symmetry_2
_geom_bond_publ_flag
N11 C15 1.339(2) . ?
N11 C11 1.342(2) . ?
N11 H11 0.8800 . ?
C11 C12 1.386(2) . ?
C11 C16 1.493(2) . ?
C12 C13 1.387(2) . ?
C12 H12 0.9500 . ?
C13 C14 1.396(3) . ?
C13 C17 1.500(2) . ?
C14 C15 1.367(3) . ?
C14 H14 0.9500 . ?
C15 H15 0.9500 . ?
C16 H16A 0.9800 . ?
C16 H16B 0.9800 . ?
C16 H16C 0.9800 . ?
C17 H17A 0.9800 . ?
C17 H17B 0.9800 . ?
C17 H17C 0.9800 . ?
O21B C21 1.208(2) . ?
O21A C21 1.317(2) . ?
O21A H21A 0.991(15) . ?
C21 C22 1.490(2) . ?
C22 C22 1.305(3) 3_354 ?
C22 H22 0.9500 . ?
O31A C31 1.264(2) . ?
O31B C31 1.254(2) . ?
C31 C32 1.491(2) . ?
C32 C32 1.321(3) 3 ?
C32 H32 0.9500 . ?

loop_
_geom_hbond_atom_site_label_D
_geom_hbond_atom_site_label_H
_geom_hbond_atom_site_label_A
_geom_hbond_distance_DH
_geom_hbond_distance_HA
_geom_hbond_distance_DA
_geom_hbond_angle_DHA
_geom_hbond_site_symmetry_A
N11 H11 O31A 0.88 1.71 2.5861(18) 177.0 .
O21A H21A O31B 0.991(15) 1.550(16) 2.5386(17) 176(2) 2_444

loop_
_geom_torsion_atom_site_label_1
_geom_torsion_atom_site_label_2
_geom_torsion_atom_site_label_3
_geom_torsion_atom_site_label_4
_geom_torsion
_geom_torsion_site_symmetry_1
_geom_torsion_site_symmetry_2
_geom_torsion_site_symmetry_3
_geom_torsion_site_symmetry_4
_geom_torsion_publ_flag
C15 N11 C11 C12 -0.6(2) . . . . ?
C15 N11 C11 C16 179.59(15) . . . . ?
N11 C11 C12 C13 -0.2(2) . . . . ?
C16 C11 C12 C13 179.59(15) . . . . ?
C11 C12 C13 C14 0.6(2) . . . . ?
C11 C12 C13 C17 179.63(15) . . . . ?
C12 C13 C14 C15 -0.3(2) . . . . ?
C17 C13 C14 C15 -179.29(16) . . . . ?
C11 N11 C15 C14 1.0(3) . . . . ?
C13 C14 C15 N11 -0.5(3) . . . . ?
O21B C21 C22 C22 0.3(3) . . . 3_354 ?
O21A C21 C22 C22 -179.3(2) . . . 3_354 ?
O31B C31 C32 C32 159.3(2) . . . 3 ?
O31A C31 C32 C32 -19.9(3) . . . 3 ?
